data_7123010
loop_
_publ_author_name
'Okuda, Jun'
'Spaniol, Thomas Paul'
'K\"ogerler, Paul'
'Ghana, Priyabrata'
'van Kruechten, Franziska D.'
'van Leusen, Jan'

_publ_section_title
;
 Conversion of dinitrogen to tris(trimethylsilyl)amine catalyzed by
 titanium triamido-amine complexes
;
_journal_name_full 'Chemical Communications'
_journal_paper_doi 10.1039/C8CC09742A
_journal_year 2019
_chemical_formula_moiety 'C60 H78 N8 Ti2'
_chemical_formula_sum 'C60 H78 N8 Ti2'
_chemical_formula_weight 1007.10
_chemical_properties_physical Air-sensitive,Moisture-sensitive,Oxygen-sensitive
_space_group_crystal_system monoclinic
_space_group_IT_number 14
_space_group_name_Hall '-P 2ybc'
_space_group_name_H-M_alt 'P 1 21/c 1'
_symmetry_space_group_name_Hall '-P 2ybc'
_symmetry_space_group_name_H-M 'P 1 21/c 1'
_atom_sites_solution_hydrogens difmap
_atom_sites_solution_primary direct
_audit_creation_date 2018-11-16
_audit_creation_method
;
Olex2 1.2
(compiled 2018.05.29 svn.r3508 for OlexSys, GUI svn.r5506)
;
_audit_update_record
;
2018-12-04 deposited with the CCDC.    2019-02-13 downloaded from the CCDC.
;
_cell_angle_alpha 90
_cell_angle_beta 112.2429(11)
_cell_angle_gamma 90
_cell_formula_units_Z 2
_cell_length_a 12.7525(10)
_cell_length_b 14.9942(12)
_cell_length_c 14.8095(11)
_cell_measurement_reflns_used 8858
_cell_measurement_temperature 100
_cell_measurement_theta_max 29.84
_cell_measurement_theta_min 2.20
_cell_volume 2621.1(4)
_computing_cell_refinement 'Bruker SAINT'
_computing_data_collection 'Bruker APEX'
_computing_data_reduction 'Bruker SAINT'
_computing_molecular_graphics 'Olex2 (Dolomanov et al., 2009)'
_computing_publication_material 'Olex2 (Dolomanov et al., 2009)'
_computing_structure_refinement 'ShelXL (Sheldrick, 2015)'
_computing_structure_solution 'SIR97 (Burla et al.,  2007)'
_diffrn_ambient_temperature 100(2)
_diffrn_detector 'Bruker APEX2 area detector'
_diffrn_detector_area_resol_mean 7.9
_diffrn_detector_type 'CCD area detector'
_diffrn_measured_fraction_theta_full 1.000
_diffrn_measured_fraction_theta_max 0.988
_diffrn_measurement_device_type 'Bruker D8 goniometer with an APEX CCD area-detector'
_diffrn_measurement_method '\w scans'
_diffrn_radiation_monochromator 'multilayer optics'
_diffrn_radiation_polarisn_norm 270
_diffrn_radiation_probe x-ray
_diffrn_radiation_type MoK\a
_diffrn_radiation_wavelength 0.71073
_diffrn_reflns_av_R_equivalents 0.0378
_diffrn_reflns_av_unetI/netI 0.0291
_diffrn_reflns_Laue_measured_fraction_full 1.000
_diffrn_reflns_Laue_measured_fraction_max 0.988
_diffrn_reflns_limit_h_max 17
_diffrn_reflns_limit_h_min -17
_diffrn_reflns_limit_k_max 21
_diffrn_reflns_limit_k_min -20
_diffrn_reflns_limit_l_max 20
_diffrn_reflns_limit_l_min -20
_diffrn_reflns_number 39213
_diffrn_reflns_point_group_measured_fraction_full 1.000
_diffrn_reflns_point_group_measured_fraction_max 0.988
_diffrn_reflns_theta_full 25.242
_diffrn_reflns_theta_max 29.930
_diffrn_reflns_theta_min 2.013
_diffrn_source microsource
_diffrn_source_current 1.000
_diffrn_source_power 0.050
_diffrn_source_type 'Incoatec I\ms'
_diffrn_source_voltage 50
_diffrn_standards_number 0
_exptl_absorpt_coefficient_mu 0.352
_exptl_absorpt_correction_T_max 0.7454
_exptl_absorpt_correction_T_min 0.6322
_exptl_absorpt_correction_type multi-scan
_exptl_absorpt_process_details 'Sadabs Bruker'
_exptl_crystal_colour red
_exptl_crystal_colour_primary red
_exptl_crystal_density_diffrn 1.276
_exptl_crystal_description block
_exptl_crystal_F_000 1076
_exptl_crystal_preparation
;
Crystallization from benzene at room temperature.
;
_exptl_crystal_recrystallization_method 'Re-crystallisation from solvent: benzene'
_exptl_crystal_size_max 0.21
_exptl_crystal_size_mid 0.19
_exptl_crystal_size_min 0.19
_refine_diff_density_max 0.474
_refine_diff_density_min -0.246
_refine_diff_density_rms 0.061
_refine_ls_extinction_method none
_refine_ls_goodness_of_fit_ref 1.021
_refine_ls_hydrogen_treatment refall
_refine_ls_matrix_type full
_refine_ls_number_parameters 472
_refine_ls_number_reflns 7498
_refine_ls_number_restraints 0
_refine_ls_restrained_S_all 1.021
_refine_ls_R_factor_all 0.0439
_refine_ls_R_factor_gt 0.0368
_refine_ls_shift/su_max 0.001
_refine_ls_shift/su_mean 0.000
_refine_ls_structure_factor_coef Fsqd
_refine_ls_weighting_details 'w=1/[\s^2^(Fo^2^)+(0.0515P)^2^+1.0807P] where P=(Fo^2^+2Fc^2^)/3'
_refine_ls_weighting_scheme calc
_refine_ls_wR_factor_gt 0.0923
_refine_ls_wR_factor_ref 0.0973
_reflns_Friedel_coverage 0.000
_reflns_number_gt 6476
_reflns_number_total 7498
_reflns_threshold_expression 'I > 2\s(I)'
_cod_data_source_file c8cc09742a2.cif
_cod_data_source_block 2
_cod_database_code 7123010
_shelx_shelxl_version_number 2018/3
_shelx_space_group_comment
;
The symmetry employed for this shelxl refinement is uniquely defined
by the following loop, which should always be used as a source of
symmetry information in preference to the above space-group names.
They are only intended as comments.
;
_shelx_estimated_absorpt_t_max 0.936
_shelx_estimated_absorpt_t_min 0.930
_olex2_refinement_description
;
;
_olex2_submission_original_sample_id n17_a48
_olex2_submission_special_instructions 'No special instructions were received'

loop_
_space_group_symop_operation_xyz
'x, y, z'
'-x, y+1/2, -z+1/2'
'-x, -y, -z'
'x, -y-1/2, z-1/2'

loop_
_atom_site_label
_atom_site_type_symbol
_atom_site_fract_x
_atom_site_fract_y
_atom_site_fract_z
_atom_site_U_iso_or_equiv
_atom_site_adp_type
_atom_site_occupancy
_atom_site_site_symmetry_order
_atom_site_calc_flag
Ti1 Ti 0.53662(2) 0.39906(2) 0.05781(2) 0.01001(6) Uani 1 1 d
N1 N 0.43312(8) 0.45691(7) -0.08921(7) 0.01127(19) Uani 1 1 d
N2 N 0.41911(9) 0.32944(7) 0.09154(7) 0.01287(19) Uani 1 1 d
N3 N 0.67746(8) 0.32490(7) 0.12594(7) 0.01298(19) Uani 1 1 d
N4 N 0.51376(9) 0.28384(7) -0.04220(7) 0.01247(19) Uani 1 1 d
C1 C 0.31601(10) 0.46440(7) -0.10246(9) 0.0118(2) Uani 1 1 d
C2 C 0.29117(10) 0.49945(8) -0.02469(9) 0.0137(2) Uani 1 1 d
H2 H 0.3496(13) 0.5079(11) 0.0383(12) 0.015(4) Uiso 1 1 d
C3 C 0.18055(11) 0.52080(8) -0.03484(9) 0.0161(2) Uani 1 1 d
C4 C 0.09315(11) 0.50625(9) -0.12473(10) 0.0180(2) Uani 1 1 d
H4 H 0.0170(16) 0.5186(13) -0.1315(13) 0.031(5) Uiso 1 1 d
C5 C 0.11436(10) 0.46903(8) -0.20244(10) 0.0169(2) Uani 1 1 d
C6 C 0.22468(10) 0.44659(8) -0.19066(9) 0.0143(2) Uani 1 1 d
H6 H 0.2365(13) 0.4212(11) -0.2469(12) 0.016(4) Uiso 1 1 d
C7 C 0.15702(12) 0.55738(10) 0.05009(11) 0.0222(3) Uani 1 1 d
H7A H 0.0756(19) 0.5664(15) 0.0326(16) 0.046(6) Uiso 1 1 d
H7B H 0.190(2) 0.6156(17) 0.0706(19) 0.063(7) Uiso 1 1 d
H7C H 0.185(2) 0.5208(17) 0.1054(18) 0.057(7) Uiso 1 1 d
C8 C 0.01881(12) 0.45674(11) -0.30024(11) 0.0248(3) Uani 1 1 d
H8A H 0.0000(19) 0.5128(16) -0.3332(16) 0.048(6) Uiso 1 1 d
H8B H -0.045(2) 0.4324(19) -0.293(2) 0.073(8) Uiso 1 1 d
H8C H 0.036(2) 0.4189(18) -0.345(2) 0.067(8) Uiso 1 1 d
C9 C 0.45404(10) 0.40172(8) -0.16334(9) 0.0127(2) Uani 1 1 d
H9A H 0.5327(14) 0.4138(10) -0.1571(12) 0.014(4) Uiso 1 1 d
H9B H 0.4040(13) 0.4200(10) -0.2305(11) 0.010(3) Uiso 1 1 d
C10 C 0.43884(11) 0.30384(8) -0.14461(9) 0.0138(2) Uani 1 1 d
H10A H 0.3603(14) 0.2935(11) -0.1507(12) 0.017(4) Uiso 1 1 d
H10B H 0.4569(13) 0.2651(11) -0.1893(11) 0.013(4) Uiso 1 1 d
C11 C 0.36090(10) 0.35281(8) 0.15046(9) 0.0130(2) Uani 1 1 d
C12 C 0.40330(11) 0.42176(8) 0.21979(9) 0.0149(2) Uani 1 1 d
H12 H 0.4724(14) 0.4498(11) 0.2255(12) 0.021(4) Uiso 1 1 d
C13 C 0.34915(11) 0.44945(9) 0.28025(9) 0.0169(2) Uani 1 1 d
C14 C 0.24926(11) 0.40685(9) 0.27467(10) 0.0180(2) Uani 1 1 d
H14 H 0.2104(15) 0.4272(13) 0.3163(13) 0.027(5) Uiso 1 1 d
C15 C 0.20429(11) 0.33865(9) 0.20774(9) 0.0170(2) Uani 1 1 d
C16 C 0.25886(10) 0.31247(9) 0.14587(9) 0.0155(2) Uani 1 1 d
H16 H 0.2256(14) 0.2654(11) 0.1006(12) 0.018(4) Uiso 1 1 d
C17 C 0.39595(14) 0.52640(10) 0.34924(12) 0.0251(3) Uani 1 1 d
H17A H 0.476(2) 0.5388(16) 0.3615(18) 0.057(7) Uiso 1 1 d
H17B H 0.383(2) 0.5195(17) 0.4064(19) 0.064(7) Uiso 1 1 d
H17C H 0.358(2) 0.5833(18) 0.3223(19) 0.064(8) Uiso 1 1 d
C18 C 0.09801(12) 0.29083(11) 0.20296(12) 0.0239(3) Uani 1 1 d
H18A H 0.1179(19) 0.2389(17) 0.2441(17) 0.051(6) Uiso 1 1 d
H18B H 0.0511(19) 0.2723(15) 0.1400(17) 0.048(6) Uiso 1 1 d
H18C H 0.0522(19) 0.3261(15) 0.2290(16) 0.048(6) Uiso 1 1 d
C19 C 0.37549(11) 0.24970(8) 0.03165(9) 0.0154(2) Uani 1 1 d
H19A H 0.3039(15) 0.2648(12) -0.0266(13) 0.024(4) Uiso 1 1 d
H19B H 0.3551(13) 0.2019(11) 0.0698(12) 0.017(4) Uiso 1 1 d
C20 C 0.46601(11) 0.21186(8) -0.00072(9) 0.0151(2) Uani 1 1 d
H20A H 0.5259(14) 0.1891(12) 0.0569(12) 0.019(4) Uiso 1 1 d
H20B H 0.4400(14) 0.1654(11) -0.0481(12) 0.017(4) Uiso 1 1 d
C21 C 0.74518(10) 0.32876(8) 0.22426(9) 0.0130(2) Uani 1 1 d
C22 C 0.71597(11) 0.38801(8) 0.28513(9) 0.0149(2) Uani 1 1 d
H22 H 0.6485(14) 0.4236(12) 0.2579(12) 0.021(4) Uiso 1 1 d
C23 C 0.78271(11) 0.39939(8) 0.38308(9) 0.0169(2) Uani 1 1 d
C24 C 0.88172(11) 0.34878(9) 0.42426(10) 0.0192(3) Uani 1 1 d
H24 H 0.9264(16) 0.3550(13) 0.4897(14) 0.032(5) Uiso 1 1 d
C25 C 0.91269(10) 0.28827(9) 0.36749(9) 0.0172(2) Uani 1 1 d
C26 C 0.84504(10) 0.27807(8) 0.26894(9) 0.0153(2) Uani 1 1 d
H26 H 0.8666(13) 0.2385(11) 0.2275(11) 0.014(4) Uiso 1 1 d
C27 C 0.75106(14) 0.46725(11) 0.44350(11) 0.0255(3) Uani 1 1 d
H27A H 0.782(2) 0.523(2) 0.440(2) 0.079(9) Uiso 1 1 d
H27B H 0.775(2) 0.4487(16) 0.5132(18) 0.054(7) Uiso 1 1 d
H27C H 0.673(2) 0.4784(17) 0.4250(18) 0.061(7) Uiso 1 1 d
C28 C 1.02184(12) 0.23621(11) 0.41127(11) 0.0237(3) Uani 1 1 d
H28A H 1.0874(18) 0.2762(14) 0.4216(15) 0.042(6) Uiso 1 1 d
H28B H 1.0260(17) 0.1860(14) 0.3705(15) 0.039(5) Uiso 1 1 d
H28C H 1.0314(15) 0.2145(12) 0.4747(14) 0.029(5) Uiso 1 1 d
C29 C 0.71237(11) 0.26001(8) 0.06933(9) 0.0152(2) Uani 1 1 d
H29A H 0.7155(13) 0.1984(11) 0.0977(11) 0.016(4) Uiso 1 1 d
H29B H 0.7894(14) 0.2731(11) 0.0713(12) 0.022(4) Uiso 1 1 d
C30 C 0.62946(11) 0.26181(9) -0.03671(9) 0.0152(2) Uani 1 1 d
H30A H 0.6511(13) 0.3095(11) -0.0731(12) 0.018(4) Uiso 1 1 d
H30B H 0.6277(13) 0.2049(11) -0.0686(12) 0.018(4) Uiso 1 1 d

loop_
_atom_site_aniso_label
_atom_site_aniso_U_11
_atom_site_aniso_U_22
_atom_site_aniso_U_33
_atom_site_aniso_U_23
_atom_site_aniso_U_13
_atom_site_aniso_U_12
Ti1 0.01054(10) 0.00931(10) 0.00906(10) -0.00017(7) 0.00244(8) 0.00052(7)
N1 0.0107(4) 0.0119(4) 0.0105(4) -0.0021(4) 0.0032(4) -0.0001(3)
N2 0.0135(5) 0.0117(4) 0.0133(5) -0.0013(4) 0.0050(4) -0.0007(4)
N3 0.0126(5) 0.0133(5) 0.0119(5) -0.0002(4) 0.0034(4) 0.0017(4)
N4 0.0128(5) 0.0120(4) 0.0117(5) -0.0001(4) 0.0035(4) 0.0012(4)
C1 0.0113(5) 0.0095(5) 0.0132(5) 0.0010(4) 0.0031(4) -0.0002(4)
C2 0.0139(5) 0.0130(5) 0.0132(5) 0.0012(4) 0.0042(4) 0.0003(4)
C3 0.0160(6) 0.0147(5) 0.0192(6) 0.0030(4) 0.0083(5) 0.0009(4)
C4 0.0113(5) 0.0187(6) 0.0240(6) 0.0060(5) 0.0067(5) 0.0018(4)
C5 0.0126(5) 0.0162(6) 0.0179(6) 0.0039(5) 0.0012(5) -0.0018(4)
C6 0.0135(5) 0.0135(5) 0.0141(6) 0.0006(4) 0.0033(4) -0.0013(4)
C7 0.0199(6) 0.0267(7) 0.0238(7) 0.0014(6) 0.0127(5) 0.0040(5)
C8 0.0144(6) 0.0303(8) 0.0221(7) 0.0024(6) -0.0016(5) -0.0009(5)
C9 0.0147(5) 0.0127(5) 0.0099(5) -0.0016(4) 0.0040(4) 0.0011(4)
C10 0.0157(6) 0.0122(5) 0.0111(5) -0.0021(4) 0.0025(4) 0.0005(4)
C11 0.0127(5) 0.0137(5) 0.0117(5) 0.0034(4) 0.0036(4) 0.0015(4)
C12 0.0145(5) 0.0151(5) 0.0154(6) 0.0006(4) 0.0061(4) -0.0007(4)
C13 0.0191(6) 0.0170(6) 0.0149(6) 0.0006(4) 0.0066(5) 0.0020(5)
C14 0.0181(6) 0.0211(6) 0.0172(6) 0.0032(5) 0.0095(5) 0.0036(5)
C15 0.0133(5) 0.0207(6) 0.0167(6) 0.0058(5) 0.0055(5) 0.0020(5)
C16 0.0137(5) 0.0174(6) 0.0136(5) 0.0020(4) 0.0032(4) -0.0008(4)
C17 0.0296(8) 0.0250(7) 0.0249(7) -0.0080(6) 0.0151(6) -0.0021(6)
C18 0.0180(6) 0.0306(7) 0.0257(7) 0.0022(6) 0.0112(6) -0.0038(5)
C19 0.0163(6) 0.0134(5) 0.0157(6) -0.0020(4) 0.0051(5) -0.0030(4)
C20 0.0173(6) 0.0107(5) 0.0161(6) -0.0008(4) 0.0049(5) -0.0009(4)
C21 0.0122(5) 0.0135(5) 0.0128(5) 0.0017(4) 0.0040(4) -0.0012(4)
C22 0.0148(6) 0.0150(5) 0.0144(6) 0.0021(4) 0.0050(4) 0.0011(4)
C23 0.0194(6) 0.0182(6) 0.0139(6) 0.0002(4) 0.0071(5) -0.0018(5)
C24 0.0177(6) 0.0245(6) 0.0123(6) 0.0013(5) 0.0022(5) -0.0020(5)
C25 0.0126(5) 0.0211(6) 0.0158(6) 0.0045(5) 0.0031(5) 0.0000(4)
C26 0.0135(5) 0.0168(6) 0.0146(6) 0.0014(4) 0.0044(4) 0.0008(4)
C27 0.0321(8) 0.0259(7) 0.0180(7) -0.0042(5) 0.0092(6) 0.0026(6)
C28 0.0172(6) 0.0327(8) 0.0177(6) 0.0057(6) 0.0028(5) 0.0055(6)
C29 0.0146(6) 0.0156(6) 0.0140(5) 0.0000(4) 0.0036(4) 0.0036(4)
C30 0.0153(6) 0.0161(6) 0.0143(5) -0.0011(4) 0.0055(4) 0.0040(4)

loop_
_atom_type_symbol
_atom_type_description
_atom_type_scat_dispersion_real
_atom_type_scat_dispersion_imag
_atom_type_scat_source
C C 0.0033 0.0016 'International Tables Vol C Tables 4.2.6.8 and 6.1.1.4'
H H 0.0000 0.0000 'International Tables Vol C Tables 4.2.6.8 and 6.1.1.4'
N N 0.0061 0.0033 'International Tables Vol C Tables 4.2.6.8 and 6.1.1.4'
Ti Ti 0.2776 0.4457 'International Tables Vol C Tables 4.2.6.8 and 6.1.1.4'

loop_
_geom_angle_atom_site_label_1
_geom_angle_atom_site_label_2
_geom_angle_atom_site_label_3
_geom_angle
_geom_angle_site_symmetry_1
_geom_angle_site_symmetry_3
N1 Ti1 N1 79.56(4) 3_665 .
N1 Ti1 N4 150.19(4) 3_665 .
N1 Ti1 C1 32.25(3) 3_665 3_665
N1 Ti1 C1 92.51(4) . 3_665
N2 Ti1 N1 122.32(4) . 3_665
N2 Ti1 N1 102.62(4) . .
N2 Ti1 N4 80.91(4) . .
N2 Ti1 C1 147.23(4) . 3_665
N3 Ti1 N1 112.32(4) . 3_665
N3 Ti1 N1 141.09(4) . .
N3 Ti1 N2 101.08(4) . .
N3 Ti1 N4 76.89(4) . .
N3 Ti1 C1 83.69(4) . 3_665
N4 Ti1 N1 76.92(4) . .
N4 Ti1 C1 131.27(4) . 3_665
Ti1 N1 Ti1 100.44(4) 3_665 .
C1 N1 Ti1 111.19(7) . .
C1 N1 Ti1 92.41(7) . 3_665
C1 N1 C9 114.42(9) . .
C9 N1 Ti1 129.56(8) . 3_665
C9 N1 Ti1 107.37(7) . .
C11 N2 Ti1 130.01(8) . .
C11 N2 C19 114.53(10) . .
C19 N2 Ti1 114.52(8) . .
C21 N3 Ti1 125.66(8) . .
C21 N3 C29 115.31(10) . .
C29 N3 Ti1 119.03(8) . .
C10 N4 Ti1 113.27(7) . .
C20 N4 Ti1 105.12(7) . .
C20 N4 C10 111.33(9) . .
C20 N4 C30 111.79(9) . .
C30 N4 Ti1 105.06(7) . .
C30 N4 C10 110.05(9) . .
N1 C1 Ti1 55.34(5) . 3_665
C2 C1 Ti1 82.37(7) . 3_665
C2 C1 N1 117.55(10) . .
C2 C1 C6 117.83(11) . .
C6 C1 Ti1 128.95(8) . 3_665
C6 C1 N1 124.37(11) . .
C1 C2 H2 120.9(10) . .
C3 C2 C1 121.89(11) . .
C3 C2 H2 117.2(10) . .
C2 C3 C7 120.43(12) . .
C4 C3 C2 118.48(12) . .
C4 C3 C7 121.08(12) . .
C3 C4 H4 118.9(11) . .
C3 C4 C5 121.11(12) . .
C5 C4 H4 119.8(11) . .
C4 C5 C8 120.15(12) . .
C6 C5 C4 119.73(12) . .
C6 C5 C8 120.07(13) . .
C1 C6 H6 121.6(9) . .
C5 C6 C1 120.82(12) . .
C5 C6 H6 117.5(9) . .
C3 C7 H7A 110.9(13) . .
C3 C7 H7B 113.1(15) . .
C3 C7 H7C 112.8(15) . .
H7A C7 H7B 104(2) . .
H7A C7 H7C 109.2(19) . .
H7B C7 H7C 106(2) . .
C5 C8 H8A 109.7(13) . .
C5 C8 H8B 111.1(17) . .
C5 C8 H8C 114.8(16) . .
H8A C8 H8B 110(2) . .
H8A C8 H8C 104(2) . .
H8B C8 H8C 107(2) . .
N1 C9 H9A 106.8(9) . .
N1 C9 H9B 111.1(9) . .
N1 C9 C10 109.50(10) . .
H9A C9 H9B 106.7(13) . .
C10 C9 H9A 110.8(9) . .
C10 C9 H9B 111.8(9) . .
N4 C10 C9 107.71(9) . .
N4 C10 H10A 107.5(9) . .
N4 C10 H10B 110.4(9) . .
C9 C10 H10A 109.3(10) . .
C9 C10 H10B 111.9(9) . .
H10A C10 H10B 109.9(13) . .
N2 C11 C12 119.55(11) . .
N2 C11 C16 124.32(11) . .
C12 C11 C16 116.13(11) . .
C11 C12 H12 118.4(10) . .
C13 C12 C11 122.81(12) . .
C13 C12 H12 118.8(10) . .
C12 C13 C14 119.37(12) . .
C12 C13 C17 120.09(12) . .
C14 C13 C17 120.52(12) . .
C13 C14 H14 119.3(11) . .
C15 C14 C13 119.96(12) . .
C15 C14 H14 120.7(11) . .
C14 C15 C16 120.03(12) . .
C14 C15 C18 120.26(12) . .
C16 C15 C18 119.70(12) . .
C11 C16 H16 120.4(10) . .
C15 C16 C11 121.68(12) . .
C15 C16 H16 117.9(10) . .
C13 C17 H17A 112.7(14) . .
C13 C17 H17B 111.9(16) . .
C13 C17 H17C 112.4(15) . .
H17A C17 H17B 112(2) . .
H17A C17 H17C 103(2) . .
H17B C17 H17C 104(2) . .
C15 C18 H18A 109.7(13) . .
C15 C18 H18B 114.2(13) . .
C15 C18 H18C 112.8(13) . .
H18A C18 H18B 107.8(19) . .
H18A C18 H18C 104.1(18) . .
H18B C18 H18C 107.7(18) . .
N2 C19 H19A 110.2(10) . .
N2 C19 H19B 111.1(9) . .
N2 C19 C20 109.63(10) . .
H19A C19 H19B 107.1(13) . .
C20 C19 H19A 111.2(10) . .
C20 C19 H19B 107.5(9) . .
N4 C20 C19 109.86(10) . .
N4 C20 H20A 108.2(10) . .
N4 C20 H20B 108.0(10) . .
C19 C20 H20A 107.2(10) . .
C19 C20 H20B 114.3(10) . .
H20A C20 H20B 109.2(14) . .
N3 C21 C22 119.16(11) . .
N3 C21 C26 124.22(11) . .
C22 C21 C26 116.61(11) . .
C21 C22 H22 119.5(10) . .
C23 C22 C21 122.64(12) . .
C23 C22 H22 117.9(10) . .
C22 C23 C24 118.97(12) . .
C22 C23 C27 120.51(12) . .
C24 C23 C27 120.49(12) . .
C23 C24 H24 119.9(12) . .
C25 C24 C23 120.37(12) . .
C25 C24 H24 119.7(12) . .
C24 C25 C26 119.94(12) . .
C24 C25 C28 120.22(12) . .
C26 C25 C28 119.79(12) . .
C21 C26 H26 117.1(9) . .
C25 C26 C21 121.44(12) . .
C25 C26 H26 121.4(9) . .
C23 C27 H27A 110.8(18) . .
C23 C27 H27B 112.5(14) . .
C23 C27 H27C 116.0(15) . .
H27A C27 H27B 110(2) . .
H27A C27 H27C 105(2) . .
H27B C27 H27C 103(2) . .
C25 C28 H28A 109.8(12) . .
C25 C28 H28B 112.9(12) . .
C25 C28 H28C 110.6(11) . .
H28A C28 H28B 108.8(17) . .
H28A C28 H28C 105.4(16) . .
H28B C28 H28C 109.0(16) . .
N3 C29 H29A 110.1(9) . .
N3 C29 H29B 111.4(10) . .
N3 C29 C30 109.65(10) . .
H29A C29 H29B 106.7(13) . .
C30 C29 H29A 110.3(9) . .
C30 C29 H29B 108.6(10) . .
N4 C30 C29 110.34(10) . .
N4 C30 H30A 106.5(9) . .
N4 C30 H30B 109.2(9) . .
C29 C30 H30A 110.1(9) . .
C29 C30 H30B 111.3(9) . .
H30A C30 H30B 109.2(13) . .

loop_
_geom_bond_atom_site_label_1
_geom_bond_atom_site_label_2
_geom_bond_distance
_geom_bond_site_symmetry_2
Ti1 N1 2.2121(10) 3_665
Ti1 N1 2.2493(10) .
Ti1 N2 2.0375(10) .
Ti1 N3 2.0270(10) .
Ti1 N4 2.2217(10) .
Ti1 C1 2.6871(12) 3_665
N1 C1 1.4352(15) .
N1 C9 1.4774(15) .
N2 C11 1.3876(15) .
N2 C19 1.4671(15) .
N3 C21 1.3847(15) .
N3 C29 1.4596(16) .
N4 C10 1.4852(15) .
N4 C20 1.4820(16) .
N4 C30 1.4839(16) .
C1 C2 1.4069(17) .
C1 C6 1.4079(16) .
C2 H2 0.957(16) .
C2 C3 1.3981(17) .
C3 C4 1.3923(18) .
C3 C7 1.5028(19) .
C4 H4 0.955(19) .
C4 C5 1.3946(19) .
C5 C6 1.3918(17) .
C5 C8 1.5101(18) .
C6 H6 0.978(16) .
C7 H7A 0.98(2) .
C7 H7B 0.97(3) .
C7 H7C 0.94(2) .
C8 H8A 0.96(2) .
C8 H8B 0.93(3) .
C8 H8C 0.96(3) .
C9 H9A 0.989(16) .
C9 H9B 0.996(15) .
C9 C10 1.5197(17) .
C10 H10A 0.983(16) .
C10 H10B 0.971(16) .
C11 C12 1.4125(17) .
C11 C16 1.4131(17) .
C12 H12 0.951(17) .
C12 C13 1.3853(18) .
C13 C14 1.3992(18) .
C13 C17 1.5065(19) .
C14 H14 0.975(18) .
C14 C15 1.3880(19) .
C15 C16 1.4003(18) .
C15 C18 1.5112(19) .
C16 H16 0.955(17) .
C17 H17A 0.99(2) .
C17 H17B 0.93(3) .
C17 H17C 0.99(3) .
C18 H18A 0.96(2) .
C18 H18B 0.94(2) .
C18 H18C 0.97(2) .
C19 H19A 1.016(18) .
C19 H19B 1.005(16) .
C19 C20 1.5176(18) .
C20 H20A 0.967(16) .
C20 H20B 0.955(17) .
C21 C22 1.4124(17) .
C21 C26 1.4139(17) .
C22 H22 0.962(17) .
C22 C23 1.3867(18) .
C23 C24 1.3997(19) .
C23 C27 1.5073(19) .
C24 H24 0.924(19) .
C24 C25 1.3920(19) .
C25 C26 1.3945(17) .
C25 C28 1.5113(19) .
C26 H26 0.966(16) .
C27 H27A 0.94(3) .
C27 H27B 1.00(2) .
C27 H27C 0.94(3) .
C28 H28A 0.99(2) .
C28 H28B 0.98(2) .
C28 H28C 0.957(19) .
C29 H29A 1.010(16) .
C29 H29B 0.992(17) .
C29 C30 1.5256(17) .
C30 H30A 0.996(17) .
C30 H30B 0.972(17) .

loop_
_geom_torsion_atom_site_label_1
_geom_torsion_atom_site_label_2
_geom_torsion_atom_site_label_3
_geom_torsion_atom_site_label_4
_geom_torsion
_geom_torsion_site_symmetry_1
_geom_torsion_site_symmetry_4
Ti1 N1 C1 Ti1 102.17(6) . 3_665
Ti1 N1 C1 C2 -57.12(10) 3_665 .
Ti1 N1 C1 C2 45.05(12) . .
Ti1 N1 C1 C6 -140.89(10) . .
Ti1 N1 C1 C6 116.94(11) 3_665 .
Ti1 N1 C9 C10 49.84(10) . .
Ti1 N1 C9 C10 170.15(8) 3_665 .
Ti1 N2 C11 C12 -19.37(16) . .
Ti1 N2 C11 C16 159.98(9) . .
Ti1 N2 C19 C20 29.84(12) . .
Ti1 N3 C21 C22 0.66(16) . .
Ti1 N3 C21 C26 -177.88(9) . .
Ti1 N3 C29 C30 -0.06(13) . .
Ti1 N4 C10 C9 31.88(11) . .
Ti1 N4 C20 C19 42.79(11) . .
Ti1 N4 C30 C29 46.12(11) . .
Ti1 C1 C2 C3 126.91(11) 3_665 .
Ti1 C1 C6 C5 -98.97(13) 3_665 .
N1 C1 C2 C3 171.09(11) . .
N1 C1 C6 C5 -169.51(11) . .
N1 C9 C10 N4 -54.61(12) . .
N2 C11 C12 C13 179.20(11) . .
N2 C11 C16 C15 179.65(11) . .
N2 C19 C20 N4 -49.24(13) . .
N3 C21 C22 C23 -176.33(11) . .
N3 C21 C26 C25 176.74(12) . .
N3 C29 C30 N4 -32.23(14) . .
C1 N1 C9 C10 -74.07(12) . .
C1 C2 C3 C4 0.31(18) . .
C1 C2 C3 C7 179.45(12) . .
C2 C1 C6 C5 4.54(17) . .
C2 C3 C4 C5 1.70(19) . .
C3 C4 C5 C6 -0.53(19) . .
C3 C4 C5 C8 -177.94(12) . .
C4 C5 C6 C1 -2.67(18) . .
C6 C1 C2 C3 -3.37(18) . .
C7 C3 C4 C5 -177.44(12) . .
C8 C5 C6 C1 174.74(12) . .
C9 N1 C1 Ti1 -135.99(10) . 3_665
C9 N1 C1 C2 166.89(10) . .
C9 N1 C1 C6 -19.04(16) . .
C10 N4 C20 C19 -80.23(12) . .
C10 N4 C30 C29 168.38(10) . .
C11 N2 C19 C20 -160.06(10) . .
C11 C12 C13 C14 1.28(19) . .
C11 C12 C13 C17 -177.03(13) . .
C12 C11 C16 C15 -0.98(18) . .
C12 C13 C14 C15 -1.18(19) . .
C13 C14 C15 C16 0.04(19) . .
C13 C14 C15 C18 178.51(12) . .
C14 C15 C16 C11 1.08(19) . .
C16 C11 C12 C13 -0.20(18) . .
C17 C13 C14 C15 177.12(13) . .
C18 C15 C16 C11 -177.41(12) . .
C19 N2 C11 C12 172.40(11) . .
C19 N2 C11 C16 -8.24(16) . .
C20 N4 C10 C9 150.10(10) . .
C20 N4 C30 C29 -67.36(13) . .
C21 N3 C29 C30 179.00(10) . .
C21 C22 C23 C24 -1.55(19) . .
C21 C22 C23 C27 176.55(13) . .
C22 C21 C26 C25 -1.84(18) . .
C22 C23 C24 C25 0.23(19) . .
C23 C24 C25 C26 0.2(2) . .
C23 C24 C25 C28 177.75(13) . .
C24 C25 C26 C21 0.64(19) . .
C26 C21 C22 C23 2.32(18) . .
C27 C23 C24 C25 -177.88(13) . .
C28 C25 C26 C21 -176.91(12) . .
C29 N3 C21 C22 -178.32(11) . .
C29 N3 C21 C26 3.14(17) . .
C30 N4 C10 C9 -85.38(11) . .
C30 N4 C20 C19 156.23(10) . .
